data_7115449
loop_
_publ_author_name
'Kyle D. Reichl'
'Alexander T. Radosevich'

_publ_section_title
;
 A phosphine-mediated stereocontrolled synthesis of Z-enediynes by a
 vicinal dialkynylation of ethynylphosphonium salts
;
_journal_name_full Chem.Commun.
_journal_page_first 9302
_journal_paper_doi 10.1039/C4cc03415E
_journal_volume 50
_journal_year 2014
_chemical_formula_moiety 'C34 H26 P, B F4'
_chemical_formula_sum 'C34 H26 B F4 P'
_chemical_formula_weight 552.33
_chemical_name_systematic
; 
 ? 
;
_space_group_IT_number 14
_symmetry_cell_setting monoclinic
_symmetry_space_group_name_Hall '-P 2yn'
_symmetry_space_group_name_H-M 'P 1 21/n 1'
_atom_sites_solution_hydrogens geom
_atom_sites_solution_primary direct
_atom_sites_solution_secondary difmap
_audit_creation_method SHELXL-97
_cell_angle_alpha 90.00
_cell_angle_beta 94.556(10)
_cell_angle_gamma 90.00
_cell_formula_units_Z 4
_cell_length_a 10.743(6)
_cell_length_b 10.216(5)
_cell_length_c 26.175(16)
_cell_measurement_reflns_used 1857
_cell_measurement_temperature 298(2)
_cell_measurement_theta_max 24.342
_cell_measurement_theta_min 2.271
_cell_volume 2864(3)
_computing_cell_refinement 'Bruker SMART'
_computing_data_collection 'Bruker SMART'
_computing_data_reduction 'Bruker SAINT'
_computing_molecular_graphics 'Bruker SHELXTL'
_computing_publication_material 'Bruker SHELXTL'
_computing_structure_refinement 'SHELXL-97 (Sheldrick, 1997)'
_computing_structure_solution 'SHELXS-97 (Sheldrick, 1990)'
_diffrn_ambient_temperature 298(2)
_diffrn_measured_fraction_theta_full 0.986
_diffrn_measured_fraction_theta_max 0.986
_diffrn_measurement_device_type 'CCD area detector'
_diffrn_measurement_method 'phi and omega scans'
_diffrn_radiation_monochromator graphite
_diffrn_radiation_source 'fine-focus sealed tube'
_diffrn_radiation_type MoK\a
_diffrn_radiation_wavelength 0.71073
_diffrn_reflns_av_R_equivalents 0.0694
_diffrn_reflns_av_sigmaI/netI 0.1024
_diffrn_reflns_limit_h_max 10
_diffrn_reflns_limit_h_min -12
_diffrn_reflns_limit_k_max 10
_diffrn_reflns_limit_k_min -11
_diffrn_reflns_limit_l_max 31
_diffrn_reflns_limit_l_min -31
_diffrn_reflns_number 12224
_diffrn_reflns_theta_full 25.00
_diffrn_reflns_theta_max 25.00
_diffrn_reflns_theta_min 2.00
_exptl_absorpt_coefficient_mu 0.144
_exptl_absorpt_correction_T_max 0.9900
_exptl_absorpt_correction_T_min 0.9608
_exptl_absorpt_correction_type multi-scan
_exptl_absorpt_process_details SADABS
_exptl_crystal_colour colorless
_exptl_crystal_density_diffrn 1.281
_exptl_crystal_density_method 'not measured'
_exptl_crystal_description rod
_exptl_crystal_F_000 1144
_exptl_crystal_size_max 0.28
_exptl_crystal_size_mid 0.08
_exptl_crystal_size_min 0.07
_refine_diff_density_max 0.247
_refine_diff_density_min -0.410
_refine_diff_density_rms 0.063
_refine_ls_extinction_method none
_refine_ls_goodness_of_fit_ref 1.086
_refine_ls_hydrogen_treatment noref
_refine_ls_matrix_type full
_refine_ls_number_parameters 398
_refine_ls_number_reflns 4982
_refine_ls_number_restraints 0
_refine_ls_restrained_S_all 1.086
_refine_ls_R_factor_all 0.1801
_refine_ls_R_factor_gt 0.1084
_refine_ls_shift/su_max 0.007
_refine_ls_shift/su_mean 0.001
_refine_ls_structure_factor_coef Fsqd
_refine_ls_weighting_details 'calc w=1/[\s^2^(Fo^2^)+(0.1132P)^2^+4.2075P] where P=(Fo^2^+2Fc^2^)/3'
_refine_ls_weighting_scheme calc
_refine_ls_wR_factor_gt 0.2633
_refine_ls_wR_factor_ref 0.2979
_reflns_number_gt 2647
_reflns_number_total 4982
_reflns_threshold_expression >2sigma(I)
_cod_data_source_file c4cc03415e2.cif
_cod_data_source_block kor6s
_cod_original_sg_symbol_H-M P2(1)/n
_cod_database_code 7115449

loop_
_symmetry_equiv_pos_as_xyz
'x, y, z'
'-x+1/2, y+1/2, -z+1/2'
'-x, -y, -z'
'x-1/2, -y-1/2, z-1/2'

loop_
_atom_site_label
_atom_site_type_symbol
_atom_site_fract_x
_atom_site_fract_y
_atom_site_fract_z
_atom_site_U_iso_or_equiv
_atom_site_adp_type
_atom_site_occupancy
_atom_site_symmetry_multiplicity
_atom_site_calc_flag
_atom_site_refinement_flags
_atom_site_disorder_assembly
_atom_site_disorder_group
B1 B 0.8718(10) 0.0269(12) 0.3230(4) 0.074(3) Uani 1 1 d . . .
C1 C 0.7627(6) 0.1617(7) 0.6374(2) 0.0571(17) Uani 1 1 d . . .
H1 H 0.8332 0.1294 0.6562 0.068 Uiso 1 1 calc R . .
C2 C 0.6583(5) 0.0886(6) 0.6358(2) 0.0469(15) Uani 1 1 d . . .
C3 C 0.6443(6) -0.0288(6) 0.6681(2) 0.0522(16) Uani 1 1 d . . .
C4 C 0.5250(7) -0.0688(7) 0.6782(2) 0.0649(19) Uani 1 1 d . . .
H4 H 0.4558 -0.0231 0.6641 0.078 Uiso 1 1 calc R . .
C5 C 0.2968(9) 0.2048(8) 0.4442(3) 0.084(2) Uani 1 1 d . . .
H5 H 0.3140 0.2159 0.4102 0.100 Uiso 1 1 calc R . .
C6 C 0.3933(7) 0.1836(8) 0.4810(3) 0.074(2) Uani 1 1 d . . .
H6 H 0.4750 0.1784 0.4718 0.088 Uiso 1 1 calc R . .
C7 C 0.3683(6) 0.1698(6) 0.5319(2) 0.0555(16) Uani 1 1 d . . .
C8 C 0.2470(7) 0.1771(8) 0.5447(3) 0.079(2) Uani 1 1 d . . .
H8 H 0.2289 0.1673 0.5786 0.095 Uiso 1 1 calc R . .
C9 C 0.1529(8) 0.1989(10) 0.5073(4) 0.101(3) Uani 1 1 d . . .
H9 H 0.0710 0.2063 0.5161 0.122 Uiso 1 1 calc R . .
C10 C 0.5532(6) 0.1214(6) 0.6012(3) 0.0532(16) Uani 1 1 d . . .
C12 C 0.8022(5) 0.2973(6) 0.5399(2) 0.0500(16) Uani 1 1 d . . .
C13 C 0.7812(7) 0.1823(8) 0.5140(3) 0.067(2) Uani 1 1 d . . .
H13 H 0.7541 0.1085 0.5308 0.081 Uiso 1 1 calc R . .
C14 C 0.8009(7) 0.1778(8) 0.4627(3) 0.076(2) Uani 1 1 d . . .
H14 H 0.7872 0.0994 0.4450 0.091 Uiso 1 1 calc R . .
C15 C 0.8396(6) 0.2837(9) 0.4370(3) 0.069(2) Uani 1 1 d . . .
H15 H 0.8521 0.2780 0.4024 0.082 Uiso 1 1 calc R . .
C16 C 0.8598(6) 0.3988(8) 0.4628(3) 0.0652(19) Uani 1 1 d . . .
H16 H 0.8865 0.4719 0.4455 0.078 Uiso 1 1 calc R . .
C17 C 0.9084(6) 0.3948(7) 0.6384(2) 0.0580(18) Uani 1 1 d . . .
C18 C 0.9022(7) 0.5228(8) 0.6555(3) 0.070(2) Uani 1 1 d . . .
H18 H 0.8280 0.5695 0.6504 0.084 Uiso 1 1 calc R . .
C20 C 0.5744(6) 0.4739(7) 0.5734(2) 0.0639(19) Uani 1 1 d . . .
H20 H 0.6039 0.4723 0.5409 0.077 Uiso 1 1 calc R . .
C21 C 0.4662(7) 0.5419(9) 0.5813(3) 0.083(2) Uani 1 1 d . . .
H21 H 0.4235 0.5860 0.5542 0.099 Uiso 1 1 calc R . .
C22 C 0.4220(7) 0.5444(9) 0.6289(3) 0.081(2) Uani 1 1 d . . .
H22 H 0.3497 0.5909 0.6341 0.097 Uiso 1 1 calc R . .
C23 C 0.4828(7) 0.4798(8) 0.6682(3) 0.075(2) Uani 1 1 d . . .
H23 H 0.4512 0.4800 0.7002 0.090 Uiso 1 1 calc R . .
C24 C 0.7461(7) -0.0982(7) 0.6890(2) 0.0622(19) Uani 1 1 d . . .
H24 H 0.8264 -0.0718 0.6828 0.075 Uiso 1 1 calc R . .
C25 C 0.6105(10) -0.2458(8) 0.7285(3) 0.083(3) Uani 1 1 d . . .
H25 H 0.5989 -0.3201 0.7481 0.100 Uiso 1 1 calc R . .
C26 C 0.7292(9) -0.2069(8) 0.7193(3) 0.074(2) Uani 1 1 d . . .
H26 H 0.7980 -0.2536 0.7333 0.089 Uiso 1 1 calc R . .
C27 C 0.5085(9) -0.1744(8) 0.7088(3) 0.081(2) Uani 1 1 d . . .
H27 H 0.4286 -0.1985 0.7163 0.097 Uiso 1 1 calc R . .
C28 C 0.1784(10) 0.2099(9) 0.4566(4) 0.097(3) Uani 1 1 d . . .
H28 H 0.1137 0.2208 0.4312 0.117 Uiso 1 1 calc R . .
C29 C 0.6400(6) 0.4074(6) 0.6140(2) 0.0510(16) Uani 1 1 d . . .
C30 C 0.8410(6) 0.4077(7) 0.5139(2) 0.0570(17) Uani 1 1 d . . .
H30 H 0.8540 0.4868 0.5311 0.068 Uiso 1 1 calc R . .
C31 C 0.4680(7) 0.1430(7) 0.5703(3) 0.0594(18) Uani 1 1 d . . .
C32 C 0.5910(6) 0.4138(7) 0.6610(2) 0.0641(19) Uani 1 1 d . . .
H32 H 0.6329 0.3719 0.6889 0.077 Uiso 1 1 calc R . .
C33 C 1.0217(7) 0.3271(8) 0.6457(3) 0.067(2) Uani 1 1 d . . .
H33 H 1.0286 0.2418 0.6338 0.081 Uiso 1 1 calc R . .
C34 C 1.0054(8) 0.5801(9) 0.6798(3) 0.079(2) Uani 1 1 d . . .
H34 H 1.0011 0.6661 0.6911 0.095 Uiso 1 1 calc R . .
C35 C 1.1144(8) 0.5128(10) 0.6876(3) 0.080(2) Uani 1 1 d . . .
H35 H 1.1836 0.5525 0.7047 0.096 Uiso 1 1 calc R . .
C36 C 1.1223(7) 0.3884(10) 0.6707(3) 0.083(2) Uani 1 1 d . . .
H36 H 1.1975 0.3435 0.6761 0.100 Uiso 1 1 calc R . .
F1 F 0.7842(11) -0.0502(16) 0.3390(8) 0.153(7) Uani 0.66(2) 1 d P A 1
F2 F 0.9391(18) -0.0370(17) 0.2908(4) 0.149(7) Uani 0.66(2) 1 d P A 1
F3 F 0.9470(18) 0.034(3) 0.3666(6) 0.188(11) Uani 0.66(2) 1 d P A 1
F4 F 0.8277(19) 0.1419(11) 0.3096(10) 0.174(11) Uani 0.66(2) 1 d P A 1
F1B F 0.829(4) -0.064(2) 0.2866(12) 0.168(15) Uani 0.34(2) 1 d P A 2
F2B F 0.971(2) -0.004(4) 0.354(2) 0.18(2) Uani 0.34(2) 1 d P A 2
F3B F 0.925(4) 0.099(4) 0.2940(15) 0.217(17) Uani 0.34(2) 1 d P A 2
F4B F 0.781(4) 0.077(10) 0.3372(19) 0.33(4) Uani 0.34(2) 1 d P A 2
P1 P 0.77646(15) 0.31410(17) 0.60648(6) 0.0512(5) Uani 1 1 d . . .

loop_
_atom_site_aniso_label
_atom_site_aniso_U_11
_atom_site_aniso_U_22
_atom_site_aniso_U_33
_atom_site_aniso_U_23
_atom_site_aniso_U_13
_atom_site_aniso_U_12
B1 0.064(6) 0.101(9) 0.060(6) -0.007(6) 0.017(5) -0.004(7)
C1 0.056(4) 0.061(5) 0.055(4) 0.002(3) 0.009(3) -0.007(4)
C2 0.044(3) 0.052(4) 0.044(3) 0.000(3) 0.005(3) -0.002(3)
C3 0.060(4) 0.048(4) 0.048(3) -0.005(3) 0.007(3) -0.005(3)
C4 0.067(4) 0.074(5) 0.056(4) 0.005(4) 0.018(3) -0.021(4)
C5 0.107(7) 0.083(6) 0.060(4) -0.004(4) 0.001(5) 0.014(6)
C6 0.070(5) 0.085(6) 0.065(4) -0.001(4) 0.001(4) 0.001(4)
C7 0.062(4) 0.047(4) 0.056(4) -0.007(3) -0.003(3) -0.003(3)
C8 0.063(5) 0.100(6) 0.074(5) 0.000(5) 0.006(4) 0.010(5)
C9 0.067(5) 0.133(9) 0.103(7) 0.008(6) 0.006(5) 0.022(6)
C10 0.054(4) 0.047(4) 0.060(4) 0.004(3) 0.010(3) -0.001(3)
C12 0.046(4) 0.052(4) 0.053(3) 0.000(3) 0.009(3) 0.000(3)
C13 0.081(5) 0.056(5) 0.068(4) -0.005(4) 0.023(4) -0.007(4)
C14 0.100(6) 0.069(5) 0.061(4) -0.017(4) 0.020(4) -0.006(5)
C15 0.062(4) 0.096(6) 0.050(4) -0.004(4) 0.016(3) 0.007(4)
C16 0.059(4) 0.079(6) 0.059(4) 0.015(4) 0.012(3) -0.001(4)
C17 0.063(4) 0.056(5) 0.057(4) -0.004(3) 0.014(3) -0.010(4)
C18 0.068(5) 0.068(5) 0.074(5) -0.009(4) 0.010(4) -0.013(4)
C20 0.061(4) 0.084(5) 0.048(4) 0.008(4) 0.016(3) 0.008(4)
C21 0.067(5) 0.111(7) 0.071(5) 0.016(5) 0.011(4) 0.027(5)
C22 0.072(5) 0.103(7) 0.069(5) 0.003(5) 0.017(4) 0.018(5)
C23 0.063(5) 0.099(6) 0.064(4) -0.007(4) 0.017(4) 0.014(5)
C24 0.067(5) 0.063(5) 0.055(4) -0.006(4) -0.003(3) 0.001(4)
C25 0.134(8) 0.061(5) 0.057(4) 0.001(4) 0.019(5) -0.031(6)
C26 0.108(7) 0.059(5) 0.054(4) -0.002(4) 0.000(4) 0.003(5)
C27 0.096(6) 0.078(6) 0.072(5) 0.005(5) 0.022(5) -0.016(5)
C28 0.104(7) 0.094(7) 0.089(7) -0.013(5) -0.021(6) 0.020(6)
C29 0.052(4) 0.055(4) 0.046(3) 0.001(3) 0.006(3) -0.001(3)
C30 0.065(4) 0.057(4) 0.051(4) 0.005(3) 0.014(3) -0.004(4)
C31 0.060(4) 0.055(5) 0.063(4) 0.001(3) 0.003(4) -0.009(4)
C32 0.068(5) 0.081(5) 0.044(3) 0.001(3) 0.009(3) 0.008(4)
C33 0.056(4) 0.075(5) 0.071(4) 0.008(4) 0.009(4) -0.004(4)
C34 0.074(6) 0.083(6) 0.083(5) -0.019(4) 0.024(4) -0.027(5)
C35 0.060(5) 0.107(8) 0.075(5) -0.010(5) 0.018(4) -0.030(5)
C36 0.054(5) 0.104(8) 0.092(6) 0.009(5) 0.008(4) -0.018(5)
F1 0.102(8) 0.165(13) 0.200(16) 0.075(11) 0.053(8) -0.010(8)
F2 0.209(16) 0.165(13) 0.080(7) -0.021(7) 0.062(8) 0.040(12)
F3 0.154(15) 0.30(2) 0.104(9) -0.098(12) -0.026(8) 0.077(13)
F4 0.152(16) 0.058(7) 0.30(3) 0.025(10) -0.030(15) 0.020(7)
F1B 0.18(3) 0.134(19) 0.17(3) -0.021(16) -0.06(2) -0.04(2)
F2B 0.032(10) 0.16(2) 0.35(6) -0.02(3) -0.027(18) 0.030(12)
F3B 0.25(4) 0.15(3) 0.27(4) 0.04(3) 0.12(3) 0.03(3)
F4B 0.13(3) 0.64(12) 0.20(4) -0.24(6) -0.04(3) 0.14(5)
P1 0.0531(10) 0.0539(11) 0.0476(9) 0.0009(8) 0.0099(7) -0.0023(9)

loop_
_atom_type_symbol
_atom_type_description
_atom_type_scat_dispersion_real
_atom_type_scat_dispersion_imag
_atom_type_scat_source
C C 0.0033 0.0016 'International Tables Vol C Tables 4.2.6.8 and 6.1.1.4'
H H 0.0000 0.0000 'International Tables Vol C Tables 4.2.6.8 and 6.1.1.4'
B B 0.0013 0.0007 'International Tables Vol C Tables 4.2.6.8 and 6.1.1.4'
F F 0.0171 0.0103 'International Tables Vol C Tables 4.2.6.8 and 6.1.1.4'
P P 0.1023 0.0942 'International Tables Vol C Tables 4.2.6.8 and 6.1.1.4'

loop_
_geom_angle_atom_site_label_1
_geom_angle_atom_site_label_2
_geom_angle_atom_site_label_3
_geom_angle
F4B B1 F3B 112(5)
F4B B1 F4 54(4)
F3B B1 F4 58.1(19)
F4B B1 F1 62(5)
F3B B1 F1 159(3)
F4 B1 F1 111.6(14)
F4B B1 F2B 123(3)
F3B B1 F2B 98(3)
F4 B1 F2B 130(2)
F1 B1 F2B 103(2)
F4B B1 F2 156(2)
F3B B1 F2 66.5(19)
F4 B1 F2 118.6(16)
F1 B1 F2 110.3(14)
F2B B1 F2 80(2)
F4B B1 F3 100(2)
F3B B1 F3 102(3)
F4 B1 F3 111.2(17)
F1 B1 F3 99.0(15)
F2B B1 F3 24.9(19)
F2 B1 F3 104.1(12)
F4B B1 F1B 106(3)
F3B B1 F1B 97(3)
F4 B1 F1B 109.3(17)
F1 B1 F1B 67.2(17)
F2B B1 F1B 118(2)
F2 B1 F1B 52.9(15)
F3 B1 F1B 139.5(18)
C2 C1 P1 125.1(5)
C2 C1 H1 117.5
P1 C1 H1 117.5
C1 C2 C10 120.3(6)
C1 C2 C3 123.6(6)
C10 C2 C3 116.1(5)
C24 C3 C4 119.1(6)
C24 C3 C2 121.9(6)
C4 C3 C2 119.0(6)
C27 C4 C3 120.6(8)
C27 C4 H4 119.7
C3 C4 H4 119.7
C28 C5 C6 120.9(8)
C28 C5 H5 119.6
C6 C5 H5 119.6
C5 C6 C7 119.7(7)
C5 C6 H6 120.1
C7 C6 H6 120.1
C8 C7 C6 119.3(7)
C8 C7 C31 120.6(6)
C6 C7 C31 120.0(6)
C9 C8 C7 119.7(7)
C9 C8 H8 120.1
C7 C8 H8 120.1
C8 C9 C28 120.6(8)
C8 C9 H9 119.7
C28 C9 H9 119.7
C31 C10 C2 175.9(7)
C13 C12 C30 119.7(6)
C13 C12 P1 122.1(5)
C30 C12 P1 118.1(5)
C12 C13 C14 118.7(7)
C12 C13 H13 120.6
C14 C13 H13 120.6
C15 C14 C13 122.2(7)
C15 C14 H14 118.9
C13 C14 H14 118.9
C14 C15 C16 119.1(6)
C14 C15 H15 120.4
C16 C15 H15 120.4
C15 C16 C30 120.6(7)
C15 C16 H16 119.7
C30 C16 H16 119.7
C18 C17 C33 119.1(7)
C18 C17 P1 122.0(6)
C33 C17 P1 118.9(6)
C34 C18 C17 119.8(8)
C34 C18 H18 120.1
C17 C18 H18 120.1
C21 C20 C29 120.4(6)
C21 C20 H20 119.8
C29 C20 H20 119.8
C22 C21 C20 120.2(7)
C22 C21 H21 119.9
C20 C21 H21 119.9
C23 C22 C21 120.3(7)
C23 C22 H22 119.9
C21 C22 H22 119.9
C22 C23 C32 120.2(7)
C22 C23 H23 119.9
C32 C23 H23 119.9
C3 C24 C26 120.2(7)
C3 C24 H24 119.9
C26 C24 H24 119.9
C26 C25 C27 120.0(8)
C26 C25 H25 120.0
C27 C25 H25 120.0
C25 C26 C24 119.9(8)
C25 C26 H26 120.1
C24 C26 H26 120.1
C4 C27 C25 120.1(8)
C4 C27 H27 120.0
C25 C27 H27 120.0
C5 C28 C9 119.8(8)
C5 C28 H28 120.1
C9 C28 H28 120.1
C32 C29 C20 116.8(6)
C32 C29 P1 120.2(5)
C20 C29 P1 123.0(5)
C16 C30 C12 119.6(6)
C16 C30 H30 120.2
C12 C30 H30 120.2
C10 C31 C7 178.2(7)
C23 C32 C29 122.2(7)
C23 C32 H32 118.9
C29 C32 H32 118.9
C36 C33 C17 118.9(8)
C36 C33 H33 120.5
C17 C33 H33 120.5
C35 C34 C18 120.8(8)
C35 C34 H34 119.6
C18 C34 H34 119.6
C36 C35 C34 120.2(8)
C36 C35 H35 119.9
C34 C35 H35 119.9
C35 C36 C33 121.3(9)
C35 C36 H36 119.4
C33 C36 H36 119.4
C1 P1 C29 108.9(3)
C1 P1 C17 106.5(3)
C29 P1 C17 109.4(3)
C1 P1 C12 112.6(3)
C29 P1 C12 110.6(3)
C17 P1 C12 108.7(3)

loop_
_geom_bond_atom_site_label_1
_geom_bond_atom_site_label_2
_geom_bond_distance
B1 F4B 1.19(3)
B1 F3B 1.23(3)
B1 F4 1.304(17)
B1 F1 1.321(15)
B1 F2B 1.33(4)
B1 F2 1.325(15)
B1 F3 1.347(18)
B1 F1B 1.38(2)
C1 C2 1.346(8)
C1 P1 1.766(7)
C1 H1 0.9300
C2 C10 1.429(9)
C2 C3 1.482(9)
C3 C24 1.381(9)
C3 C4 1.391(9)
C4 C27 1.363(10)
C4 H4 0.9300
C5 C28 1.338(12)
C5 C6 1.376(10)
C5 H5 0.9300
C6 C7 1.387(9)
C6 H6 0.9300
C7 C8 1.373(9)
C7 C31 1.436(10)
C8 C9 1.369(11)
C8 H8 0.9300
C9 C28 1.380(12)
C9 H9 0.9300
C10 C31 1.194(9)
C12 C13 1.365(9)
C12 C30 1.399(9)
C12 P1 1.794(6)
C13 C14 1.378(9)
C13 H13 0.9300
C14 C15 1.356(10)
C14 H14 0.9300
C15 C16 1.364(10)
C15 H15 0.9300
C16 C30 1.371(9)
C16 H16 0.9300
C17 C18 1.385(10)
C17 C33 1.401(9)
C17 P1 1.789(7)
C18 C34 1.366(10)
C18 H18 0.9300
C20 C21 1.384(9)
C20 C29 1.404(9)
C20 H20 0.9300
C21 C22 1.367(10)
C21 H21 0.9300
C22 C23 1.347(10)
C22 H22 0.9300
C23 C32 1.369(9)
C23 H23 0.9300
C24 C26 1.384(10)
C24 H24 0.9300
C25 C26 1.376(11)
C25 C27 1.382(11)
C25 H25 0.9300
C26 H26 0.9300
C27 H27 0.9300
C28 H28 0.9300
C29 C32 1.378(8)
C29 P1 1.773(6)
C30 H30 0.9300
C32 H32 0.9300
C33 C36 1.369(10)
C33 H33 0.9300
C34 C35 1.359(11)
C34 H34 0.9300
C35 C36 1.351(12)
C35 H35 0.9300
C36 H36 0.9300

loop_
_geom_torsion_atom_site_label_1
_geom_torsion_atom_site_label_2
_geom_torsion_atom_site_label_3
_geom_torsion_atom_site_label_4
_geom_torsion
P1 C1 C2 C10 10.2(9)
P1 C1 C2 C3 -170.7(5)
C1 C2 C3 C24 -22.4(9)
C10 C2 C3 C24 156.7(6)
C1 C2 C3 C4 156.5(6)
C10 C2 C3 C4 -24.3(8)
C24 C3 C4 C27 0.6(10)
C2 C3 C4 C27 -178.4(6)
C28 C5 C6 C7 -1.4(13)
C5 C6 C7 C8 0.3(11)
C5 C6 C7 C31 177.8(7)
C6 C7 C8 C9 -0.6(12)
C31 C7 C8 C9 -178.0(8)
C7 C8 C9 C28 1.8(14)
C1 C2 C10 C31 97(10)
C3 C2 C10 C31 -82(10)
C30 C12 C13 C14 1.0(10)
P1 C12 C13 C14 178.8(6)
C12 C13 C14 C15 -0.4(12)
C13 C14 C15 C16 0.0(12)
C14 C15 C16 C30 -0.2(11)
C33 C17 C18 C34 -1.0(10)
P1 C17 C18 C34 179.8(5)
C29 C20 C21 C22 -0.2(12)
C20 C21 C22 C23 -0.6(14)
C21 C22 C23 C32 1.6(13)
C4 C3 C24 C26 0.6(10)
C2 C3 C24 C26 179.6(6)
C27 C25 C26 C24 -1.7(11)
C3 C24 C26 C25 -0.1(10)
C3 C4 C27 C25 -2.3(11)
C26 C25 C27 C4 2.9(12)
C6 C5 C28 C9 2.6(15)
C8 C9 C28 C5 -2.8(15)
C21 C20 C29 C32 0.0(11)
C21 C20 C29 P1 178.0(6)
C15 C16 C30 C12 0.8(10)
C13 C12 C30 C16 -1.2(10)
P1 C12 C30 C16 -179.0(5)
C2 C10 C31 C7 -55(30)
C8 C7 C31 C10 -173(24)
C6 C7 C31 C10 10(25)
C22 C23 C32 C29 -1.9(12)
C20 C29 C32 C23 1.0(11)
P1 C29 C32 C23 -177.0(6)
C18 C17 C33 C36 1.5(10)
P1 C17 C33 C36 -179.3(5)
C17 C18 C34 C35 -0.2(11)
C18 C34 C35 C36 1.0(12)
C34 C35 C36 C33 -0.4(12)
C17 C33 C36 C35 -0.8(11)
C2 C1 P1 C29 41.6(6)
C2 C1 P1 C17 159.4(5)
C2 C1 P1 C12 -81.5(6)
C32 C29 P1 C1 44.7(6)
C20 C29 P1 C1 -133.1(6)
C32 C29 P1 C17 -71.3(6)
C20 C29 P1 C17 110.8(6)
C32 C29 P1 C12 169.0(5)
C20 C29 P1 C12 -8.9(7)
C18 C17 P1 C1 -130.3(6)
C33 C17 P1 C1 50.5(6)
C18 C17 P1 C29 -12.8(6)
C33 C17 P1 C29 168.0(5)
C18 C17 P1 C12 108.1(6)
C33 C17 P1 C12 -71.1(6)
C13 C12 P1 C1 15.6(7)
C30 C12 P1 C1 -166.6(5)
C13 C12 P1 C29 -106.4(6)
C30 C12 P1 C29 71.3(6)
C13 C12 P1 C17 133.5(6)
C30 C12 P1 C17 -48.8(6)
